data_2200826
loop_
_publ_author_name
'Dupont, L\'eon'
'Eyrolles, Laurence'
'Evrard, Guy'
'Delarge, Jacques'
'Li\'egeois, Jean-Fran\,cois'

_publ_section_title 8-Chloro-6-(3-dimethylaminopropylamino)-11<i>H</i>-pyrido[2,3-<i>b</i>][1,4]benzodiazepine
_journal_issue 1
_journal_name_full 'Acta Crystallographica Section E'
_journal_page_first o69
_journal_page_last o71
_journal_paper_doi 10.1107/S1600536801021286
_journal_volume 58
_journal_year 2002
_chemical_formula_iupac 'C17 H20 Cl N5'
_chemical_formula_moiety 'C17 H20 Cl N5'
_chemical_formula_sum 'C17 H20 Cl N5'
_chemical_formula_weight 329.83
_chemical_name_systematic
;
8-Chloro-6-(3-dimethylaminopropylamino)-11H-pyrido[2,3-b][1,4]benzodiazepine
;
_space_group_IT_number 14
_symmetry_cell_setting monoclinic
_symmetry_space_group_name_Hall '-P 2yn'
_symmetry_space_group_name_H-M 'P 1 21/n 1'
_atom_sites_solution_hydrogens
;
H atoms were placed at standard calculated positions, except atoms H(N5)
and H(N16), which were obtained from difference map.
;
_atom_sites_solution_primary direct
_atom_sites_solution_secondary difmap
_audit_creation_method SHELXL-97
_cell_angle_alpha 90.00
_cell_angle_beta 109.545(6)
_cell_angle_gamma 90.00
_cell_formula_units_Z 4
_cell_length_a 9.0010(10)
_cell_length_b 20.421(3)
_cell_length_c 9.9350(10)
_cell_measurement_reflns_used 25
_cell_measurement_temperature 293(2)
_cell_measurement_theta_max 23
_cell_measurement_theta_min 20
_cell_volume 1720.9(4)
_computing_cell_refinement 'CAD-4 EXPRESS'
_computing_data_collection 'CAD-4 EXPRESS (Enraf-Nonius, 1992)'
_computing_data_reduction 'HELENA (Spek, 1997)'
_computing_molecular_graphics 'ORTEPIII (Burnett & Johnson, 1996)'
_computing_publication_material SHELXL97
_computing_structure_refinement 'SHELXL97 (Sheldrick, 1997)'
_computing_structure_solution 'SIR92 (Altomare et al., 1993)'
_diffrn_ambient_temperature 293(2)
_diffrn_measured_fraction_theta_full .999
_diffrn_measured_fraction_theta_max .999
_diffrn_measurement_device_type 'Enraf-Nonius CAD-4'
_diffrn_measurement_method \q/2\q
_diffrn_radiation_monochromator graphite
_diffrn_radiation_source 'fine-focus sealed tube'
_diffrn_radiation_type MoK\a
_diffrn_radiation_wavelength .71069
_diffrn_reflns_av_R_equivalents .0215
_diffrn_reflns_av_sigmaI/netI .0328
_diffrn_reflns_limit_h_max 11
_diffrn_reflns_limit_h_min 0
_diffrn_reflns_limit_k_max 25
_diffrn_reflns_limit_k_min -25
_diffrn_reflns_limit_l_max 11
_diffrn_reflns_limit_l_min -12
_diffrn_reflns_number 7197
_diffrn_reflns_theta_full 26.33
_diffrn_reflns_theta_max 26.33
_diffrn_reflns_theta_min 1.99
_diffrn_standards_decay_% 4
_diffrn_standards_interval_count 200
_diffrn_standards_number 3
_exptl_absorpt_coefficient_mu .229
_exptl_absorpt_correction_type none
_exptl_crystal_colour yellow
_exptl_crystal_density_diffrn 1.273
_exptl_crystal_density_method 'not measured'
_exptl_crystal_description prism
_exptl_crystal_F_000 696
_exptl_crystal_size_max .50
_exptl_crystal_size_mid .50
_exptl_crystal_size_min .50
_refine_diff_density_max .335
_refine_diff_density_min -.158
_refine_ls_extinction_coef .078(4)
_refine_ls_extinction_expression Fc^*^=kFc[1+0.001xFc^2^\l^3^/sin(2\q)]^-1/4^
_refine_ls_extinction_method SHELXL97
_refine_ls_goodness_of_fit_ref 1.110
_refine_ls_hydrogen_treatment mixed
_refine_ls_matrix_type full
_refine_ls_number_parameters 217
_refine_ls_number_reflns 3511
_refine_ls_number_restraints 0
_refine_ls_restrained_S_all 1.110
_refine_ls_R_factor_all .0511
_refine_ls_R_factor_gt .0436
_refine_ls_shift/su_max <0.001
_refine_ls_shift/su_mean .000
_refine_ls_structure_factor_coef Fsqd
_refine_ls_weighting_details 'calc w = 1/[\s^2^(Fo^2^)+(0.0528P)^2^+0.2131P] where P = (Fo^2^+2Fc^2^)/3'
_refine_ls_weighting_scheme calc
_refine_ls_wR_factor_gt .1137
_refine_ls_wR_factor_ref .1216
_reflns_number_gt 3036
_reflns_number_total 3511
_reflns_threshold_expression I>2\s(I)
_cod_data_source_file bt6097.cif
_cod_data_source_block I
_cod_original_sg_symbol_H-M 'P 21/n'
_cod_database_code 2200826
_cod_database_fobs_code 2200826

loop_
_symmetry_equiv_pos_as_xyz
'x, y, z'
'-x+1/2, y+1/2, -z+1/2'
'-x, -y, -z'
'x-1/2, -y-1/2, z-1/2'

loop_
_atom_site_label
_atom_site_fract_x
_atom_site_fract_y
_atom_site_fract_z
_atom_site_U_iso_or_equiv
_atom_site_adp_type
_atom_site_calc_flag
_atom_site_refinement_flags
_atom_site_occupancy
_atom_site_disorder_assembly
_atom_site_disorder_group
_atom_site_type_symbol
C1 .1994(2) .07844(9) .63588(19) .0541(4) Uani d . 1 . . C
C2 .0909(2) .12621(10) .57305(18) .0558(5) Uani d . 1 . . C
H2 .0271 .1224 .4780 .067 Uiso calc R 1 . . H
C3 .0776(2) .17979(9) .65227(17) .0491(4) Uani d . 1 . . C
H3 .0031 .2119 .6103 .059 Uiso calc R 1 . . H
C4 .17410(19) .18683(8) .79491(16) .0402(3) Uani d . 1 . . C
N5 .15959(18) .24356(7) .86991(14) .0464(3) Uani d . 1 . . N
H5 .094(2) .2720(10) .817(2) .056 Uiso d . 1 . . H
C6 .1401(2) .23693(8) 1.00457(16) .0416(4) Uani d . 1 . . C
N7 .02017(18) .27092(8) 1.01874(15) .0513(4) Uani d . 1 . . N
C8 -.0044(2) .26769(10) 1.1445(2) .0591(5) Uani d . 1 . . C
H8 -.0867 .2919 1.1561 .071 Uiso calc R 1 . . H
C9 .0854(2) .23063(10) 1.25634(19) .0574(5) Uani d . 1 . . C
H9 .0621 .2282 1.3406 .069 Uiso calc R 1 . . H
C10 .2120(2) .19673(9) 1.24123(17) .0504(4) Uani d . 1 . . C
H10 .2756 .1716 1.3166 .061 Uiso calc R 1 . . H
C11 .24474(18) .19994(8) 1.11439(16) .0407(3) Uani d . 1 . . C
N12 .38923(16) .17396(7) 1.11346(14) .0436(3) Uani d . 1 . . N
C13 .40794(18) .14789(8) 1.00144(16) .0414(3) Uani d . 1 . . C
C14 .28679(18) .13908(8) .85719(16) .0402(3) Uani d . 1 . . C
C15 .2966(2) .08439(8) .77592(18) .0481(4) Uani d . 1 . . C
H15 .3696 .0516 .8168 .058 Uiso calc R 1 . . H
N16 .54988(17) .12354(8) 1.01059(16) .0524(4) Uani d . 1 . . N
H16 .567(2) .1146(10) .937(2) .063 Uiso d . 1 . . H
C17 .6895(2) .12695(11) 1.1369(2) .0594(5) Uani d . 1 . . C
H171 .6638 .1130 1.2197 .071 Uiso calc R 1 . . H
H172 .7267 .1718 1.1524 .071 Uiso calc R 1 . . H
C18 .8176(2) .08352(12) 1.1188(2) .0708(6) Uani d . 1 . . C
H181 .9130 .0905 1.1997 .085 Uiso calc R 1 . . H
H182 .7864 .0382 1.1218 .085 Uiso calc R 1 . . H
C19 .8555(2) .09373(12) .9846(3) .0715(6) Uani d . 1 . . C
H191 .8782 .1398 .9770 .086 Uiso calc R 1 . . H
H192 .9501 .0692 .9916 .086 Uiso calc R 1 . . H
N20 .72907(19) .07374(8) .85317(17) .0573(4) Uani d . 1 . . N
C21 .7089(3) .00392(12) .8365(3) .0850(7) Uani d . 1 . . C
H211 .6264 -.0055 .7483 .128 Uiso calc R 1 . . H
H212 .6813 -.0136 .9147 .128 Uiso calc R 1 . . H
H213 .8055 -.0156 .8355 .128 Uiso calc R 1 . . H
C22 .7641(4) .10054(13) .7309(3) .0897(8) Uani d . 1 . . C
H221 .8576 .0802 .7244 .135 Uiso calc R 1 . . H
H222 .7804 .1469 .7429 .135 Uiso calc R 1 . . H
H223 .6773 .0921 .6451 .135 Uiso calc R 1 . . H
Cl1 .21868(8) .01038(3) .53802(6) .0864(2) Uani d . 1 . . Cl

loop_
_atom_site_aniso_label
_atom_site_aniso_U_11
_atom_site_aniso_U_22
_atom_site_aniso_U_33
_atom_site_aniso_U_12
_atom_site_aniso_U_13
_atom_site_aniso_U_23
C1 .0612(11) .0547(10) .0499(9) -.0064(8) .0231(8) -.0148(8)
C2 .0648(11) .0632(11) .0383(8) -.0051(9) .0156(8) -.0055(8)
C3 .0549(10) .0533(9) .0398(8) .0016(8) .0166(7) .0039(7)
C4 .0466(8) .0418(8) .0379(7) -.0032(6) .0218(6) .0013(6)
N5 .0616(9) .0421(7) .0409(7) .0071(6) .0244(7) .0038(5)
C6 .0486(9) .0412(8) .0393(7) -.0044(6) .0202(7) -.0046(6)
N7 .0536(9) .0570(8) .0468(8) .0084(7) .0215(7) -.0040(6)
C8 .0581(11) .0700(12) .0573(10) .0058(9) .0300(9) -.0101(9)
C9 .0603(11) .0756(12) .0452(9) -.0028(9) .0295(8) -.0068(8)
C10 .0549(10) .0608(10) .0379(8) -.0037(8) .0186(7) -.0009(7)
C11 .0414(8) .0444(8) .0389(7) -.0059(6) .0169(6) -.0058(6)
N12 .0420(7) .0498(8) .0398(6) -.0022(6) .0147(5) -.0036(6)
C13 .0418(8) .0416(8) .0437(8) -.0028(6) .0184(6) -.0013(6)
C14 .0433(8) .0416(8) .0396(7) -.0056(6) .0192(6) -.0025(6)
C15 .0505(9) .0469(9) .0495(9) -.0025(7) .0204(7) -.0066(7)
N16 .0440(8) .0687(10) .0451(8) .0057(7) .0159(6) -.0072(7)
C17 .0499(10) .0700(12) .0540(10) .0053(9) .0117(8) -.0081(9)
C18 .0539(11) .0812(14) .0674(12) .0137(10) .0072(9) -.0108(11)
C19 .0508(11) .0738(14) .0917(16) .0047(10) .0263(11) -.0112(12)
N20 .0578(9) .0575(9) .0621(9) .0071(7) .0272(8) -.0035(7)
C21 .0978(19) .0627(13) .0983(18) -.0005(13) .0377(15) -.0068(12)
C22 .119(2) .0746(15) .1017(19) .0139(15) .0724(17) .0053(13)
Cl1 .1033(5) .0785(4) .0739(4) .0039(3) .0250(3) -.0389(3)

loop_
_atom_type_symbol
_atom_type_description
_atom_type_scat_dispersion_real
_atom_type_scat_dispersion_imag
_atom_type_scat_source
C C .0033 .0016 'International Tables Vol C Tables 4.2.6.8 and 6.1.1.4'
H H .0000 .0000 'International Tables Vol C Tables 4.2.6.8 and 6.1.1.4'
N N .0061 .0033 'International Tables Vol C Tables 4.2.6.8 and 6.1.1.4'
Cl Cl .1484 .1585 'International Tables Vol C Tables 4.2.6.8 and 6.1.1.4'

loop_
_geom_angle_atom_site_label_1
_geom_angle_atom_site_label_2
_geom_angle_atom_site_label_3
_geom_angle
_geom_angle_publ_flag
C2 C1 C15 120.71(16) no
C2 C1 Cl1 120.17(14) no
C15 C1 Cl1 119.10(15) no
C1 C2 C3 119.30(16) no
C1 C2 H2 120.3 no
C3 C2 H2 120.3 no
C2 C3 C4 121.15(17) no
C2 C3 H3 119.4 no
C4 C3 H3 119.4 no
C14 C4 C3 119.37(14) no
C14 C4 N5 121.58(14) no
C3 C4 N5 118.99(15) no
C4 N5 C6 119.04(13) yes
C4 N5 H5 113.3(13) no
C6 N5 H5 111.1(13) no
N7 C6 C11 123.86(14) no
N7 C6 N5 114.36(14) no
C11 C6 N5 121.70(14) no
C6 N7 C8 117.74(15) yes
N7 C8 C9 123.29(18) no
N7 C8 H8 118.4 no
C9 C8 H8 118.4 no
C8 C9 C10 118.32(16) no
C8 C9 H9 120.8 no
C10 C9 H9 120.8 no
C9 C10 C11 120.50(17) no
C9 C10 H10 119.8 no
C11 C10 H10 119.8 no
C10 C11 C6 116.17(15) no
C10 C11 N12 117.74(15) no
C6 C11 N12 125.48(14) no
C13 N12 C11 123.16(13) yes
N12 C13 N16 119.18(15) yes
N12 C13 C14 127.69(14) no
N16 C13 C14 113.11(14) no
C4 C14 C15 118.67(15) no
C4 C14 C13 122.09(14) no
C15 C14 C13 118.90(15) no
C1 C15 C14 120.76(17) no
C1 C15 H15 119.6 no
C14 C15 H15 119.6 no
C13 N16 C17 124.69(15) yes
C13 N16 H16 119.0(15) no
C17 N16 H16 114.4(15) no
N16 C17 C18 110.11(16) no
N16 C17 H171 109.6 no
C18 C17 H171 109.6 no
N16 C17 H172 109.6 no
C18 C17 H172 109.6 no
H171 C17 H172 108.2 no
C19 C18 C17 115.69(19) no
C19 C18 H181 108.4 no
C17 C18 H181 108.4 no
C19 C18 H182 108.4 no
C17 C18 H182 108.4 no
H181 C18 H182 107.4 no
N20 C19 C18 114.33(18) no
N20 C19 H191 108.7 no
C18 C19 H191 108.7 no
N20 C19 H192 108.7 no
C18 C19 H192 108.7 no
H191 C19 H192 107.6 no
C21 N20 C22 109.25(19) yes
C21 N20 C19 113.98(19) yes
C22 N20 C19 108.4(2) yes
N20 C21 H211 109.5 no
N20 C21 H212 109.5 no
H211 C21 H212 109.5 no
N20 C21 H213 109.5 no
H211 C21 H213 109.5 no
H212 C21 H213 109.5 no
N20 C22 H221 109.5 no
N20 C22 H222 109.5 no
H221 C22 H222 109.5 no
N20 C22 H223 109.5 no
H221 C22 H223 109.5 no
H222 C22 H223 109.5 no

loop_
_geom_bond_atom_site_label_1
_geom_bond_atom_site_label_2
_geom_bond_site_symmetry_2
_geom_bond_distance
_geom_bond_publ_flag
C1 C2 . 1.374(3) no
C1 C15 . 1.379(2) no
C1 Cl1 . 1.7379(18) no
C2 C3 . 1.376(2) no
C2 H2 . .9300 no
C3 C4 . 1.400(2) no
C3 H3 . .9300 no
C4 C14 . 1.394(2) no
C4 N5 . 1.407(2) yes
N5 C6 . 1.4127(19) yes
N5 H5 . .87(2) no
C6 N7 . 1.330(2) yes
C6 C11 . 1.400(2) no
N7 C8 . 1.342(2) yes
C8 C9 . 1.363(3) no
C8 H8 . .9300 no
C9 C10 . 1.384(3) no
C9 H9 . .9300 no
C10 C11 . 1.388(2) no
C10 H10 . .9300 no
C11 N12 . 1.407(2) yes
N12 C13 . 1.2945(19) yes
C13 N16 . 1.345(2) yes
C13 C14 . 1.493(2) no
C14 C15 . 1.398(2) no
C15 H15 . .9300 no
N16 C17 . 1.450(2) yes
N16 H16 . .82(2) no
C17 C18 . 1.512(3) no
C17 H171 . .9700 no
C17 H172 . .9700 no
C18 C19 . 1.498(3) no
C18 H181 . .9700 no
C18 H182 . .9700 no
C19 N20 . 1.474(3) yes
C19 H191 . .9700 no
C19 H192 . .9700 no
N20 C21 . 1.440(3) yes
N20 C22 . 1.459(3) yes
C21 H211 . .9600 no
C21 H212 . .9600 no
C21 H213 . .9600 no
C22 H221 . .9600 no
C22 H222 . .9600 no
C22 H223 . .9600 no

loop_
_geom_hbond_atom_site_label_D
_geom_hbond_atom_site_label_H
_geom_hbond_atom_site_label_A
_geom_hbond_site_symmetry_A
_geom_hbond_distance_DH
_geom_hbond_distance_HA
_geom_hbond_distance_DA
_geom_hbond_angle_DHA
N5 H5 N12 4_565 .87(2) 2.49(2) 3.332(2) 162.9(17)
N16 H16 N20 . .82(2) 2.08(2) 2.787(2) 145(2)

loop_
_geom_torsion_atom_site_label_1
_geom_torsion_atom_site_label_2
_geom_torsion_atom_site_label_3
_geom_torsion_atom_site_label_4
_geom_torsion
_geom_torsion_publ_flag
C15 C1 C2 C3 -1.3(3) no
Cl1 C1 C2 C3 -179.89(15) no
C1 C2 C3 C4 .9(3) no
C2 C3 C4 C14 .7(2) no
C2 C3 C4 N5 177.87(16) no
C14 C4 N5 C6 -53.9(2) yes
C3 C4 N5 C6 129.06(17) no
C4 N5 C6 N7 -129.63(16) no
C4 N5 C6 C11 53.3(2) yes
C11 C6 N7 C8 -2.2(3) no
N5 C6 N7 C8 -179.15(16) no
C6 N7 C8 C9 -1.2(3) no
N7 C8 C9 C10 2.7(3) no
C8 C9 C10 C11 -.8(3) no
C9 C10 C11 C6 -2.2(2) no
C9 C10 C11 N12 169.30(16) no
N7 C6 C11 C10 3.8(2) no
N5 C6 C11 C10 -179.43(15) no
N7 C6 C11 N12 -166.90(15) no
N5 C6 C11 N12 9.8(2) yes
C10 C11 N12 C13 148.91(16) no
C6 C11 N12 C13 -40.5(2) yes
C11 N12 C13 N16 -179.23(15) yes
C11 N12 C13 C14 -1.0(3) no
C3 C4 C14 C15 -1.9(2) no
N5 C4 C14 C15 -178.96(14) no
C3 C4 C14 C13 171.37(14) no
N5 C4 C14 C13 -5.7(2) no
N12 C13 C14 C4 39.8(2) no
N16 C13 C14 C4 -141.95(16) no
N12 C13 C14 C15 -147.01(17) no
N16 C13 C14 C15 31.3(2) no
C2 C1 C15 C14 .1(3) no
Cl1 C1 C15 C14 178.71(13) no
C4 C14 C15 C1 1.5(2) no
C13 C14 C15 C1 -171.99(16) no
N12 C13 N16 C17 -3.2(3) yes
C14 C13 N16 C17 178.33(17) no
C13 N16 C17 C18 168.89(18) yes
N16 C17 C18 C19 51.8(3) yes
C17 C18 C19 N20 -68.2(3) yes
C18 C19 N20 C21 -71.8(2) yes
C18 C19 N20 C22 166.35(19) yes

loop_
_cod_related_entry_id
_cod_related_entry_database
_cod_related_entry_code
1 ChemSpider 21132561
